data_4517846
loop_
_publ_author_name
'Pisarek, Joanna'
'Malinska, Maura'

_publ_section_title
;
 Structure and Morphology of Indole Analogue Crystals.
;
_journal_issue 28
_journal_name_full 'ACS omega'
_journal_page_first 17141
_journal_page_last 17151
_journal_paper_doi 10.1021/acsomega.0c01020
_journal_volume 5
_journal_year 2020
_chemical_absolute_configuration unk
_chemical_formula_moiety 'C8 H8 N2'
_chemical_formula_sum 'C8 H8 N2'
_chemical_formula_weight 132.16
_chemical_name_systematic 5-aminoindole
_space_group_crystal_system orthorhombic
_space_group_IT_number 33
_space_group_name_Hall 'P 2c -2n'
_space_group_name_H-M_alt 'P n a 21'
_atom_sites_solution_hydrogens mixed
_atom_sites_solution_primary direct
_audit_creation_date 2018-11-20
_audit_creation_method
;
Olex2 1.2
(compiled May 29 2018 13:30:08 for OlexSys, GUI svn.r5506)
;
_cell_angle_alpha 90
_cell_angle_beta 90
_cell_angle_gamma 90
_cell_formula_units_Z 4
_cell_length_a 8.4520(3)
_cell_length_b 10.5415(4)
_cell_length_c 7.3742(3)
_cell_measurement_reflns_used 5253
_cell_measurement_temperature 100(2)
_cell_measurement_theta_max 31.8660
_cell_measurement_theta_min 3.0740
_cell_volume 657.02(4)
_computing_cell_refinement 'CrysAlisPro 1.171.38.46 (Rigaku OD, 2015)'
_computing_data_collection 'CrysAlisPro 1.171.38.46 (Rigaku OD, 2015)'
_computing_data_reduction 'CrysAlisPro 1.171.38.46 (Rigaku OD, 2015)'
_computing_molecular_graphics 'Olex2 (Dolomanov et al., 2009)'
_computing_publication_material 'Olex2 (Dolomanov et al., 2009)'
_computing_structure_refinement 'ShelXL (Sheldrick, 2015)'
_computing_structure_solution 'XS (Sheldrick, 2008)'
_diffrn_ambient_environment N~2~
_diffrn_ambient_temperature 100.00(1)
_diffrn_detector 'CCD plate'
_diffrn_detector_area_resol_mean 16.0026
_diffrn_detector_type Eos
_diffrn_measured_fraction_theta_full 1.000
_diffrn_measured_fraction_theta_max 1.000
_diffrn_measurement_details
;
List of Runs (angles in degrees, time in seconds):

  # Type    Start    End  Width  t~exp~   \w     \q     \k     \f   Frames
--------------------------------------------------------------------------
  1  \w     49.00 103.00   1.00   45.00    --   29.20 160.00-150.00   54
  2  \w     -4.00 102.00   1.00   45.00    --   29.20  77.00 -90.00  106
  3  \w   -104.00  46.00   1.00   45.00    --  -29.36   0.00   0.00  150
  4  \w     -6.00  44.00   1.00   45.00    --   29.20  82.00-152.00   50
  5  \w   -109.00 -21.00   1.00   45.00    --  -29.36 160.00  90.00   88
  6  \w   -102.00   4.00   1.00   45.00    --  -29.36 -77.00   0.00  106
  7  \w    -44.00 -19.00   1.00   45.00    --  -29.36 -82.00  86.00   25
  8  \w    -53.00  17.00   1.00   45.00    --  -29.36  57.00  30.00   70
;
_diffrn_measurement_device 'four-circle diffractometer'
_diffrn_measurement_device_type 'SuperNova, Single source at offset, Eos'
_diffrn_measurement_method '\w scans'
_diffrn_orient_matrix_type 'CrysAlisPro convention (1999,Acta A55,543-557)'
_diffrn_orient_matrix_UB_11 -0.0613543000
_diffrn_orient_matrix_UB_12 0.0455406000
_diffrn_orient_matrix_UB_13 0.0076233000
_diffrn_orient_matrix_UB_21 0.0398351000
_diffrn_orient_matrix_UB_22 0.0395757000
_diffrn_orient_matrix_UB_23 -0.0630004000
_diffrn_orient_matrix_UB_31 -0.0411899000
_diffrn_orient_matrix_UB_32 -0.0297227000
_diffrn_orient_matrix_UB_33 -0.0722904000
_diffrn_radiation_monochromator mirror
_diffrn_radiation_probe x-ray
_diffrn_radiation_type MoK\a
_diffrn_radiation_wavelength 0.71073
_diffrn_reflns_av_R_equivalents 0.0272
_diffrn_reflns_av_unetI/netI 0.0230
_diffrn_reflns_Laue_measured_fraction_full 1.000
_diffrn_reflns_Laue_measured_fraction_max 1.000
_diffrn_reflns_limit_h_max 12
_diffrn_reflns_limit_h_min -12
_diffrn_reflns_limit_k_max 15
_diffrn_reflns_limit_k_min -15
_diffrn_reflns_limit_l_max 10
_diffrn_reflns_limit_l_min -10
_diffrn_reflns_number 9489
_diffrn_reflns_point_group_measured_fraction_full 1.000
_diffrn_reflns_point_group_measured_fraction_max 0.997
_diffrn_reflns_theta_full 25.242
_diffrn_reflns_theta_max 30.989
_diffrn_reflns_theta_min 3.089
_diffrn_source 'micro-focus sealed X-ray tube'
_diffrn_source_type 'SuperNova (Mo) X-ray Source'
_exptl_absorpt_coefficient_mu 0.083
_exptl_absorpt_correction_T_max 1.00000
_exptl_absorpt_correction_T_min 0.92521
_exptl_absorpt_correction_type multi-scan
_exptl_absorpt_process_details
;
CrysAlisPro 1.171.38.46 (Rigaku Oxford Diffraction, 2015)
Empirical absorption correction using spherical harmonics,
 implemented in SCALE3 ABSPACK scaling algorithm.
;
_exptl_crystal_colour 'clear light brown'
_exptl_crystal_colour_lustre clear
_exptl_crystal_colour_modifier light
_exptl_crystal_colour_primary brown
_exptl_crystal_density_diffrn 1.336
_exptl_crystal_description block
_exptl_crystal_F_000 280
_exptl_crystal_size_max 0.12
_exptl_crystal_size_mid 0.1
_exptl_crystal_size_min 0.08
_refine_diff_density_max 0.265
_refine_diff_density_min -0.202
_refine_diff_density_rms 0.040
_refine_ls_abs_structure_details
;
 Flack x determined using 884 quotients [(I+)-(I-)]/[(I+)+(I-)]
 (Parsons, Flack and Wagner, Acta Cryst. B69 (2013) 249-259).
;
_refine_ls_abs_structure_Flack 0.4(8)
_refine_ls_extinction_method none
_refine_ls_goodness_of_fit_ref 1.043
_refine_ls_hydrogen_treatment mixed
_refine_ls_matrix_type full
_refine_ls_number_parameters 103
_refine_ls_number_reflns 2098
_refine_ls_number_restraints 1
_refine_ls_restrained_S_all 1.043
_refine_ls_R_factor_all 0.0360
_refine_ls_R_factor_gt 0.0340
_refine_ls_shift/su_max 0.000
_refine_ls_shift/su_mean 0.000
_refine_ls_structure_factor_coef Fsqd
_refine_ls_weighting_details 'w=1/[\s^2^(Fo^2^)+(0.0523P)^2^+0.0989P] where P=(Fo^2^+2Fc^2^)/3'
_refine_ls_weighting_scheme calc
_refine_ls_wR_factor_gt 0.0890
_refine_ls_wR_factor_ref 0.0911
_reflns_Friedel_coverage 0.863
_reflns_Friedel_fraction_full 1.000
_reflns_Friedel_fraction_max 0.993
_reflns_number_gt 2003
_reflns_number_total 2098
_reflns_threshold_expression 'I > 2\s(I)'
_cod_data_source_file ao0c01020_si_001.cif
_cod_data_source_block 5aI
_cod_depositor_comments 'Adding full bibliography for 4517840--4517846.cif.'
_cod_database_code 4517846
_shelx_shelxl_version_number 2018/3
_chemical_oxdiff_formula C8H8N2
_chemical_oxdiff_usercomment 100K
_shelx_space_group_comment
;
The symmetry employed for this shelxl refinement is uniquely defined
by the following loop, which should always be used as a source of
symmetry information in preference to the above space-group names.
They are only intended as comments.
;
_shelx_estimated_absorpt_t_max 0.993
_shelx_estimated_absorpt_t_min 0.990
_reflns_odcompleteness_completeness 100.00
_reflns_odcompleteness_iscentric 1
_reflns_odcompleteness_theta 30.44
_olex2_refinement_description
;
1. Fixed Uiso
 At 1.2 times of:
  All C(H) groups
2.a Aromatic/amide H refined with riding coordinates:
 C6(H6), C4(H4), C7(H7), C2(H2), C3(H3)
;
_olex2_date_sample_data_collection 2017-10-23
_olex2_submission_special_instructions 'No special instructions were received'
_oxdiff_exptl_absorpt_empirical_details
;
Empirical correction (ABSPACK) includes:
- Absorption correction using spherical harmonics
- Frame scaling
;
_oxdiff_exptl_absorpt_empirical_full_max 1.200
_oxdiff_exptl_absorpt_empirical_full_min 0.828

loop_
_space_group_symop_operation_xyz
'x, y, z'
'-x, -y, z+1/2'
'-x+1/2, y+1/2, z+1/2'
'x+1/2, -y+1/2, z'

loop_
_atom_site_label
_atom_site_type_symbol
_atom_site_fract_x
_atom_site_fract_y
_atom_site_fract_z
_atom_site_U_iso_or_equiv
_atom_site_adp_type
_atom_site_occupancy
_atom_site_site_symmetry_order
_atom_site_calc_flag
_atom_site_refinement_flags_posn
_atom_site_refinement_flags_adp
_atom_site_refinement_flags_occupancy
_atom_site_disorder_assembly
_atom_site_disorder_group
N2 N -0.05010(15) -0.23956(14) -0.3393(2) 0.0201(3) Uani 1 1 d . . . . .
H2A H -0.131(3) -0.272(2) -0.278(3) 0.030(6) Uiso 1 1 d . . . . .
C6 C 0.12699(18) -0.05914(15) -0.2978(2) 0.0174(3) Uani 1 1 d . . . . .
H6 H 0.106095 -0.035043 -0.419586 0.021 Uiso 1 1 calc R . . . .
C9 C 0.18101(17) -0.13133(14) 0.0611(2) 0.0162(3) Uani 1 1 d . . . . .
C4 C 0.07497(18) -0.20219(14) -0.0455(2) 0.0170(3) Uani 1 1 d . . . . .
H4 H 0.022141 -0.273823 0.003912 0.020 Uiso 1 1 calc R . . . .
N1 N 0.35581(16) 0.02694(13) 0.11643(18) 0.0198(3) Uani 1 1 d . . . . .
H1 H 0.413(3) 0.094(2) 0.102(3) 0.029(6) Uiso 1 1 d . . . . .
C5 C 0.04867(16) -0.16596(13) -0.2238(2) 0.0162(3) Uani 1 1 d . . . . .
C7 C 0.23373(18) 0.01108(14) -0.1958(2) 0.0180(3) Uani 1 1 d . . . . .
H7 H 0.286955 0.082141 -0.246393 0.022 Uiso 1 1 calc R . . . .
C8 C 0.26043(17) -0.02604(14) -0.0166(2) 0.0165(3) Uani 1 1 d . . . . .
C2 C 0.33486(19) -0.04021(15) 0.2743(2) 0.0215(3) Uani 1 1 d . . . . .
H2 H 0.385404 -0.021553 0.386188 0.026 Uiso 1 1 calc R . . . .
C3 C 0.23073(19) -0.13786(15) 0.2472(2) 0.0208(3) Uani 1 1 d . . . . .
H3 H 0.197649 -0.198401 0.334736 0.025 Uiso 1 1 calc R . . . .
H2B H -0.092(4) -0.193(3) -0.432(4) 0.047(8) Uiso 1 1 d . . . . .

loop_
_atom_site_aniso_label
_atom_site_aniso_U_11
_atom_site_aniso_U_22
_atom_site_aniso_U_33
_atom_site_aniso_U_23
_atom_site_aniso_U_13
_atom_site_aniso_U_12
N2 0.0171(5) 0.0201(6) 0.0232(6) -0.0011(5) -0.0045(5) -0.0013(5)
C6 0.0181(6) 0.0160(6) 0.0181(7) 0.0005(5) 0.0006(5) 0.0029(5)
C9 0.0156(6) 0.0144(6) 0.0185(6) -0.0017(5) 0.0020(5) 0.0018(5)
C4 0.0168(6) 0.0137(6) 0.0206(7) -0.0005(6) 0.0026(5) -0.0003(5)
N1 0.0185(6) 0.0178(6) 0.0231(7) -0.0036(5) -0.0001(5) -0.0021(5)
C5 0.0134(6) 0.0143(6) 0.0208(7) -0.0032(5) 0.0007(5) 0.0023(5)
C7 0.0184(6) 0.0140(6) 0.0217(7) 0.0002(5) 0.0032(5) -0.0004(5)
C8 0.0153(6) 0.0145(6) 0.0196(7) -0.0026(5) 0.0018(5) 0.0003(5)
C2 0.0225(6) 0.0231(7) 0.0189(7) -0.0037(6) -0.0021(6) 0.0022(6)
C3 0.0246(7) 0.0188(7) 0.0190(7) -0.0003(5) 0.0005(6) 0.0016(6)

loop_
_atom_type_symbol
_atom_type_description
_atom_type_scat_dispersion_real
_atom_type_scat_dispersion_imag
_atom_type_scat_source
C C 0.0033 0.0016 'International Tables Vol C Tables 4.2.6.8 and 6.1.1.4'
H H 0.0000 0.0000 'International Tables Vol C Tables 4.2.6.8 and 6.1.1.4'
N N 0.0061 0.0033 'International Tables Vol C Tables 4.2.6.8 and 6.1.1.4'

loop_
_geom_angle_atom_site_label_1
_geom_angle_atom_site_label_2
_geom_angle_atom_site_label_3
_geom_angle
_geom_angle_site_symmetry_1
_geom_angle_site_symmetry_3
_geom_angle_publ_flag
C7 C6 C5 121.28(14) . . ?
C4 C9 C8 119.44(14) . . ?
C4 C9 C3 133.99(14) . . ?
C8 C9 C3 106.56(13) . . ?
C5 C4 C9 119.05(13) . . ?
C2 N1 C8 108.48(13) . . ?
C6 C5 N2 118.49(14) . . ?
C4 C5 N2 120.77(14) . . ?
C4 C5 C6 120.63(14) . . ?
C6 C7 C8 117.91(14) . . ?
N1 C8 C9 107.72(14) . . ?
N1 C8 C7 130.57(14) . . ?
C7 C8 C9 121.68(14) . . ?
C3 C2 N1 110.29(15) . . ?
C2 C3 C9 106.94(15) . . ?

loop_
_geom_bond_atom_site_label_1
_geom_bond_atom_site_label_2
_geom_bond_distance
_geom_bond_site_symmetry_2
_geom_bond_publ_flag
N2 C5 1.4230(19) . ?
C6 C5 1.416(2) . ?
C6 C7 1.388(2) . ?
C9 C4 1.407(2) . ?
C9 C8 1.418(2) . ?
C9 C3 1.437(2) . ?
C4 C5 1.387(2) . ?
N1 C8 1.3873(19) . ?
N1 C2 1.374(2) . ?
C7 C8 1.397(2) . ?
C2 C3 1.369(2) . ?
